data_2212654
loop_
_publ_author_name
'Mac-Leod-Carey, Desmond A.'
'Bustos, Carlos'
'Schott, Eduardo'
'Alvarez-Thon, Luis'
'Fuentealba, Mauricio'

_publ_section_title Bis[2-(2,4-dioxopentan-3-ylidene-\k<i>O</i>)-1-(4-methoxyphenyl)hydrazinato-\k<i>N</i>^1^]copper(II)
_journal_coeditor_code OM2076
_journal_issue 3
_journal_name_full 'Acta Crystallographica Section E'
_journal_page_first m670
_journal_page_last m672
_journal_paper_doi 10.1107/S1600536806053396
_journal_volume 63
_journal_year 2007
_chemical_formula_iupac '[Cu (C12 H13 N2 O3)2]'
_chemical_formula_moiety 'C24 H26 Cu N4 O6'
_chemical_formula_sum 'C24 H26 Cu N4 O6'
_chemical_formula_weight 530.04
_chemical_name_systematic
;
Bis[2-(2,4-dioxopentan-3-ylidene-\kO)-1-(4-methoxyphenyl)hydrazinato-
\kN^1^]copper(II)
;
_space_group_IT_number 61
_symmetry_cell_setting orthorhombic
_symmetry_space_group_name_Hall '-P 2ac 2ab'
_symmetry_space_group_name_H-M 'P b c a'
_atom_sites_solution_hydrogens geom
_atom_sites_solution_primary direct
_atom_sites_solution_secondary difmap
_cell_angle_alpha 90
_cell_angle_beta 90
_cell_angle_gamma 90
_cell_formula_units_Z 4
_cell_length_a 13.6125(17)
_cell_length_b 7.5417(9)
_cell_length_c 23.135(3)
_cell_measurement_reflns_used 2743
_cell_measurement_temperature 298
_cell_measurement_theta_max 28.01
_cell_measurement_theta_min 2.31
_cell_volume 2375.1(5)
_computing_cell_refinement 'SAINT (Bruker, 2000)'
_computing_data_collection 'SMART (Bruker, 2001)'
_computing_data_reduction SAINT
_computing_molecular_graphics 'XP in SHELXTL/PC (Sheldrick, 1994)'
_computing_publication_material 'PLATON (Spek, 2003) and MERCURY (Macrae <i>et al.</i>,  2006)'
_computing_structure_refinement 'SHELXL97 (Sheldrick, 1997)'
_computing_structure_solution 'SHELXS97 (Sheldrick, 1997)'
_diffrn_ambient_temperature 298
_diffrn_measured_fraction_theta_full 0.960
_diffrn_measured_fraction_theta_max 0.960
_diffrn_measurement_device_type 'Bruker SMART CCD area-detector'
_diffrn_measurement_method '\f and \w'
_diffrn_radiation_type MoK\a
_diffrn_radiation_wavelength 0.71073
_diffrn_reflns_av_R_equivalents 0.0396
_diffrn_reflns_av_sigmaI/netI 0.0321
_diffrn_reflns_limit_h_max 18
_diffrn_reflns_limit_h_min -17
_diffrn_reflns_limit_k_max 9
_diffrn_reflns_limit_k_min -9
_diffrn_reflns_limit_l_max 29
_diffrn_reflns_limit_l_min -30
_diffrn_reflns_number 16264
_diffrn_reflns_reduction_process
;
;
_diffrn_reflns_theta_full 28.01
_diffrn_reflns_theta_max 28.01
_diffrn_reflns_theta_min 2.31
_diffrn_standards_number 0
_exptl_absorpt_coefficient_mu 0.968
_exptl_absorpt_correction_T_max 0.816
_exptl_absorpt_correction_T_min 0.678
_exptl_absorpt_correction_type multi-scan
_exptl_absorpt_process_details '[SADABS (Sheldrick, 1996) in SAINT (Bruker, 2000)]'
_exptl_crystal_colour 'Dark red'
_exptl_crystal_density_diffrn 1.482
_exptl_crystal_density_method 'not measured'
_exptl_crystal_description Block
_exptl_crystal_F_000 1100
_exptl_crystal_size_max 0.41
_exptl_crystal_size_mid 0.26
_exptl_crystal_size_min 0.21
_refine_diff_density_max 0.474
_refine_diff_density_min -0.188
_refine_ls_extinction_method none
_refine_ls_goodness_of_fit_ref 1.085
_refine_ls_hydrogen_treatment constr
_refine_ls_matrix_type full
_refine_ls_number_parameters 163
_refine_ls_number_reflns 2743
_refine_ls_number_restraints 0
_refine_ls_restrained_S_all 1.085
_refine_ls_R_factor_all 0.0646
_refine_ls_R_factor_gt 0.0447
_refine_ls_shift/su_max 0.001
_refine_ls_shift/su_mean 0.000
_refine_ls_structure_factor_coef Fsqd
_refine_ls_weighting_details 'calc w = 1/[\s^2^(Fo^2^)+(0.0621P)^2^+0.589P] where P=(Fo^2^+2Fc^2^)/3'
_refine_ls_weighting_scheme calc
_refine_ls_wR_factor_gt 0.1115
_refine_ls_wR_factor_ref 0.1218
_reflns_number_gt 1979
_reflns_number_total 2743
_reflns_threshold_expression I>2\s(I)
_cod_data_source_file om2076.cif
_cod_data_source_block I
_cod_database_code 2212654
_cod_database_fobs_code 2212654

loop_
_symmetry_equiv_pos_site_id
_symmetry_equiv_pos_as_xyz
1 x,y,z
2 1/2-x,-y,1/2+z
3 1/2+x,1/2-y,-z
4 -x,1/2+y,1/2-z
5 -x,-y,-z
6 1/2+x,y,1/2-z
7 1/2-x,1/2+y,z
8 x,1/2-y,1/2+z

loop_
_atom_site_aniso_label
_atom_site_aniso_U_11
_atom_site_aniso_U_22
_atom_site_aniso_U_33
_atom_site_aniso_U_12
_atom_site_aniso_U_13
_atom_site_aniso_U_23
Cu1 0.0296(2) 0.0560(3) 0.0324(2) 0.0046(2) -0.00380(10) -0.0073(2)
O1 0.0315(8) 0.0591(10) 0.0378(8) 0.0024(7) -0.0023(6) -0.0104(7)
O2 0.0397(9) 0.0913(15) 0.0528(10) 0.0092(9) 0.0066(8) -0.0208(10)
O3 0.0657(12) 0.0778(12) 0.0299(9) -0.0027(10) 0.0025(8) -0.0024(8)
N1 0.0308(10) 0.0518(11) 0.0312(9) 0.0021(8) -0.0004(8) -0.0022(8)
N2 0.0310(9) 0.0470(10) 0.0344(10) 0.0007(8) 0.0003(7) -0.0001(8)
C1 0.0316(11) 0.0432(12) 0.0331(11) 0.0023(9) 0.0020(8) -0.0017(9)
C2 0.0368(11) 0.0400(12) 0.0357(11) -0.0001(9) 0.0043(9) -0.0003(9)
C3 0.0480(14) 0.0694(17) 0.0414(13) 0.0056(12) 0.0006(11) -0.0162(12)
C4 0.0341(12) 0.0490(13) 0.0389(12) 0.0038(10) 0.0022(9) -0.0007(10)
C5 0.0335(12) 0.0654(16) 0.0490(14) 0.0033(11) -0.0021(10) -0.0029(13)
C6 0.0351(11) 0.0506(13) 0.0306(11) 0.0054(9) -0.0015(9) -0.0020(9)
C7 0.0389(12) 0.0522(13) 0.0350(12) -0.0030(10) 0.0012(9) -0.0015(11)
C8 0.0464(15) 0.0564(15) 0.0364(13) -0.0027(11) 0.0054(10) 0.0043(11)
C9 0.0522(14) 0.0537(14) 0.0314(12) 0.0058(11) -0.0011(10) -0.0020(10)
C10 0.0435(14) 0.0739(18) 0.0384(12) -0.0053(12) -0.0026(11) -0.0105(12)
C11 0.0371(12) 0.0700(17) 0.0361(12) -0.0061(11) 0.0012(10) -0.0054(12)
C12 0.080(2) 0.075(2) 0.0375(15) -0.0070(15) 0.0137(13) 0.0025(12)

loop_
_atom_site_type_symbol
_atom_site_label
_atom_site_fract_x
_atom_site_fract_y
_atom_site_fract_z
_atom_site_U_iso_or_equiv
_atom_site_thermal_displace_type
_atom_site_calc_flag
_atom_site_refinement_flags
_atom_site_occupancy
Cu Cu1 0.50000 0.00000 0.50000 0.03930(10) Uani . . 1.000
O O1 0.42398(10) 0.1371(2) 0.55351(6) 0.0428(5) Uani . . 1.000
O O2 0.11896(12) 0.2196(3) 0.54570(7) 0.0613(7) Uani . . 1.000
O O3 0.41303(14) -0.0581(3) 0.20377(7) 0.0578(6) Uani . . 1.000
N N1 0.39297(13) 0.0336(3) 0.44273(8) 0.0379(6) Uani . . 1.000
N N2 0.30328(12) 0.0662(3) 0.45540(7) 0.0375(6) Uani . . 1.000
C C1 0.27050(16) 0.1162(3) 0.50835(9) 0.0360(7) Uani . . 1.000
C C2 0.33182(16) 0.1564(3) 0.55578(9) 0.0375(7) Uani . . 1.000
C C3 0.29370(18) 0.2281(4) 0.61170(10) 0.0529(9) Uani . . 1.000
C C4 0.16306(17) 0.1404(3) 0.50789(9) 0.0407(7) Uani . . 1.000
C C5 0.10739(17) 0.0661(4) 0.45772(11) 0.0493(8) Uani . . 1.000
C C6 0.40179(16) 0.0013(3) 0.38126(10) 0.0388(7) Uani . . 1.000
C C7 0.48358(16) 0.0595(4) 0.35232(10) 0.0420(7) Uani . . 1.000
C C8 0.49043(17) 0.0413(4) 0.29254(11) 0.0464(8) Uani . . 1.000
C C9 0.41455(18) -0.0365(3) 0.26242(10) 0.0458(8) Uani . . 1.000
C C10 0.33371(18) -0.1000(4) 0.29172(10) 0.0519(9) Uani . . 1.000
C C11 0.32709(17) -0.0817(4) 0.35071(9) 0.0477(8) Uani . . 1.000
C C12 0.4951(2) 0.0024(4) 0.17215(14) 0.0642(11) Uani . . 1.000
H H3A 0.34190 0.21070 0.64140 0.0790 Uiso calc R 1.000
H H3B 0.23430 0.16720 0.62200 0.0790 Uiso calc R 1.000
H H3C 0.28040 0.35250 0.60760 0.0790 Uiso calc R 1.000
H H5A 0.03960 0.10010 0.46060 0.0740 Uiso calc R 1.000
H H5B 0.11240 -0.06080 0.45800 0.0740 Uiso calc R 1.000
H H5C 0.13450 0.11140 0.42240 0.0740 Uiso calc R 1.000
H H7 0.53490 0.11140 0.37280 0.0500 Uiso calc R 1.000
H H8 0.54590 0.08160 0.27310 0.0560 Uiso calc R 1.000
H H10 0.28330 -0.15550 0.27150 0.0620 Uiso calc R 1.000
H H11 0.27240 -0.12510 0.37020 0.0570 Uiso calc R 1.000
H H12A 0.50140 0.12830 0.17680 0.0960 Uiso calc R 1.000
H H12B 0.48630 -0.02520 0.13200 0.0960 Uiso calc R 1.000
H H12C 0.55340 -0.05490 0.18620 0.0960 Uiso calc R 1.000

loop_
_atom_type_symbol
_atom_type_description
_atom_type_scat_dispersion_real
_atom_type_scat_dispersion_imag
_atom_type_scat_source
O O 0.0106 0.0060 'International Tables Vol C Tables 4.2.6.8 and 6.1.1.4'
N N 0.0061 0.0033 'International Tables Vol C Tables 4.2.6.8 and 6.1.1.4'
Cu Cu 0.3201 1.2651 'International Tables Vol C Tables 4.2.6.8 and 6.1.1.4'
H H 0.0000 0.0000 'International Tables Vol C Tables 4.2.6.8 and 6.1.1.4'
C C 0.0033 0.0016 'International Tables Vol C Tables 4.2.6.8 and 6.1.1.4'

loop_
_geom_angle_atom_site_label_1
_geom_angle_atom_site_label_2
_geom_angle_atom_site_label_3
_geom_angle_site_symmetry_1
_geom_angle_site_symmetry_3
_geom_angle
_geom_angle_publ_flag
O1 Cu1 N1 . . 88.05(7) yes
O1 Cu1 O2 . 3_556 98.36(6) y
O1 Cu1 O1 . 5_656 180.00 n
O1 Cu1 N1 . 5_656 91.95(7) n
O1 Cu1 O2 . 7_545 81.64(6) n
O2 Cu1 N1 3_556 . 94.26(7) y
O1 Cu1 N1 5_656 . 91.95(7) n
N1 Cu1 N1 . 5_656 180.00 n
O2 Cu1 N1 7_545 . 85.74(7) n
O1 Cu1 O2 5_656 3_556 81.64(6) n
O2 Cu1 N1 3_556 5_656 85.74(7) n
O2 Cu1 O2 3_556 7_545 180.00 n
O1 Cu1 N1 5_656 5_656 88.05(7) n
O1 Cu1 O2 5_656 7_545 98.36(6) n
O2 Cu1 N1 7_545 5_656 94.26(7) n
Cu1 O1 C2 . . 128.68(14) yes
Cu1 O2 C4 3_456 . 112.06(14) n
C9 O3 C12 . . 117.7(2) n
Cu1 N1 N2 . . 124.88(14) yes
Cu1 N1 C6 . . 124.97(14) yes
N2 N1 C6 . . 109.66(17) n
N1 N2 C1 . . 125.02(18) yes
N2 C1 C2 . . 124.53(19) yes
N2 C1 C4 . . 110.74(18) yes
C2 C1 C4 . . 124.46(19) yes
O1 C2 C1 . . 122.00(19) yes
O1 C2 C3 . . 114.97(19) yes
C1 C2 C3 . . 123.0(2) yes
O2 C4 C1 . . 123.0(2) n
O2 C4 C5 . . 119.5(2) n
C1 C4 C5 . . 117.53(19) no
N1 C6 C7 . . 119.5(2) n
N1 C6 C11 . . 121.03(19) n
C7 C6 C11 . . 119.4(2) no
C6 C7 C8 . . 120.5(2) no
C7 C8 C9 . . 119.6(2) no
O3 C9 C8 . . 124.4(2) n
O3 C9 C10 . . 115.8(2) n
C8 C9 C10 . . 119.9(2) no
C9 C10 C11 . . 120.4(2) no
C6 C11 C10 . . 120.2(2) no
C2 C3 H3A . . 109.00 no
C2 C3 H3B . . 110.00 no
C2 C3 H3C . . 109.00 no
H3A C3 H3B . . 109.00 no
H3A C3 H3C . . 109.00 no
H3B C3 H3C . . 109.00 no
C4 C5 H5A . . 109.00 no
C4 C5 H5B . . 109.00 no
C4 C5 H5C . . 109.00 no
H5A C5 H5B . . 110.00 no
H5A C5 H5C . . 109.00 no
H5B C5 H5C . . 109.00 no
C6 C7 H7 . . 120.00 no
C8 C7 H7 . . 120.00 no
C7 C8 H8 . . 120.00 no
C9 C8 H8 . . 120.00 no
C9 C10 H10 . . 120.00 no
C11 C10 H10 . . 120.00 no
C6 C11 H11 . . 120.00 no
C10 C11 H11 . . 120.00 no
O3 C12 H12A . . 109.00 no
O3 C12 H12B . . 109.00 no
O3 C12 H12C . . 109.00 no
H12A C12 H12B . . 110.00 no
H12A C12 H12C . . 109.00 no
H12B C12 H12C . . 109.00 no

loop_
_geom_bond_atom_site_label_1
_geom_bond_atom_site_label_2
_geom_bond_site_symmetry_2
_geom_bond_distance
_geom_bond_publ_flag
Cu1 O1 . 1.9164(14) yes
Cu1 N1 . 1.9855(18) yes
Cu1 O2 3_556 2.866(2) yes
Cu1 O1 5_656 1.9164(14) n
Cu1 N1 5_656 1.9855(18) n
Cu1 O2 7_545 2.866(2) n
O1 C2 . 1.264(3) yes
O2 C4 . 1.218(3) no
O3 C9 . 1.367(3) n
O3 C12 . 1.411(3) n
N1 N2 . 1.279(2) yes
N1 C6 . 1.448(3) n
N2 C1 . 1.357(3) yes
C1 C2 . 1.412(3) no
C1 C4 . 1.474(3) no
C2 C3 . 1.495(3) no
C4 C5 . 1.495(3) no
C6 C7 . 1.371(3) no
C6 C11 . 1.388(3) no
C7 C8 . 1.393(3) no
C8 C9 . 1.377(3) no
C9 C10 . 1.378(3) no
C10 C11 . 1.375(3) no
C3 H3A . 0.9600 no
C3 H3B . 0.9600 no
C3 H3C . 0.9600 no
C5 H5A . 0.9600 no
C5 H5B . 0.9600 no
C5 H5C . 0.9600 no
C7 H7 . 0.9300 no
C8 H8 . 0.9300 no
C10 H10 . 0.9300 no
C11 H11 . 0.9300 no
C12 H12A . 0.9600 no
C12 H12B . 0.9600 no
C12 H12C . 0.9600 no

loop_
_geom_contact_atom_site_label_1
_geom_contact_atom_site_label_2
_geom_contact_distance
_geom_contact_site_symmetry_2
_geom_contact_publ_flag
Cu1 O2 2.866(2) 3_556 no
Cu1 O2 2.866(2) 7_545 no
Cu1 H7 3.1000 . no
Cu1 H5A 3.2000 3_556 no
Cu1 H7 3.1000 5_656 no
Cu1 H5A 3.2000 7_545 no
O1 N1 2.712(2) . no
O1 N2 2.853(2) . no
O1 C5 3.363(3) 3_556 no
O1 C7 2.920(3) 5_656 no
O1 N1 2.806(2) 5_656 no
O1 C6 2.999(3) 5_656 no
O1 O2 3.208(3) 7_545 no
O2 C2 3.370(3) 7_555 no
O2 Cu1 2.866(2) 3_456 no
O2 C3 2.827(3) . no
O2 O1 3.208(3) 7_555 no
O2 Cu1 2.866(2) 3_456 no
O3 C8 3.296(4) 4_645 no
O1 H7 2.5900 5_656 no
O1 H5A 2.5500 3_556 no
O2 H3C 2.8100 . no
O2 H7 2.5500 3_456 no
O2 H3B 2.4000 . no
O2 H12B 2.8600 2_555 no
O3 H3B 2.8800 2_554 no
O3 H8 2.8300 4_645 no
N1 O1 2.712(2) . no
N1 C2 2.897(3) . no
N1 O1 2.806(2) 5_656 no
N1 C4 3.413(3) 7_545 no
N2 O1 2.853(2) . no
N2 H5B 2.7700 . no
N2 H5C 2.4400 . no
N2 H11 2.4800 . no
C3 O2 2.827(3) . no
C5 C12 3.405(4) 6_455 no
C5 O1 3.363(3) 3_456 no
C7 C12 3.400(4) 4_655 no
C7 O1 2.920(3) 5_656 no
C8 C12 3.578(4) 4_655 no
C8 O3 3.296(4) 4_655 no
C12 C5 3.405(4) 6_555 no
C12 C8 3.578(4) 4_645 no
C12 C7 3.400(4) 4_645 no
C2 H3C 3.0000 7_545 no
C3 H3C 3.0100 7_545 no
C4 H3B 2.8200 . no
C5 H12B 2.7400 6_455 no
C5 H5A 3.0200 5_556 no
C7 H12C 3.0800 4_655 no
C8 H12A 2.7600 . no
C8 H12C 2.7000 . no
C9 H8 3.0400 4_645 no
C11 H5C 2.9000 7_545 no
C12 H8 2.5100 . no
C12 H5C 3.0100 6_555 no
C12 H3A 3.0900 8_554 no
H3A C12 3.0900 8_555 no
H3B O2 2.4000 . no
H3B C4 2.8200 . no
H3B O3 2.8800 2_555 no
H3B H3C 2.4000 7_545 no
H3C O2 2.8100 . no
H3C C2 3.0000 7_555 no
H3C C3 3.0100 7_555 no
H3C H3B 2.4000 7_555 no
H5A Cu1 3.2000 3_456 no
H5A O1 2.5500 3_456 no
H5A C5 3.0200 5_556 no
H5A H12B 2.4500 6_455 no
H5A Cu1 3.2000 3_456 no
H5B N2 2.7700 . no
H5C N2 2.4400 . no
H5C C12 3.0100 6_455 no
H5C H12B 2.5900 6_455 no
H5C C11 2.9000 7_555 no
H7 Cu1 3.1000 . no
H7 O2 2.5500 3_556 no
H7 O1 2.5900 5_656 no
H8 C12 2.5100 . no
H8 H12A 2.3400 . no
H8 H12C 2.2600 . no
H8 O3 2.8300 4_655 no
H8 C9 3.0400 4_655 no
H11 N2 2.4800 . no
H12A C8 2.7600 . no
H12A H8 2.3400 . no
H12B O2 2.8600 2_554 no
H12B C5 2.7400 6_555 no
H12B H5A 2.4500 6_555 no
H12B H5C 2.5900 6_555 no
H12C C8 2.7000 . no
H12C H8 2.2600 . no
H12C C7 3.0800 4_645 no

loop_
_geom_hbond_atom_site_label_D
_geom_hbond_atom_site_label_H
_geom_hbond_atom_site_label_A
_geom_hbond_site_symmetry_A
_geom_hbond_distance_DH
_geom_hbond_distance_HA
_geom_hbond_distance_DA
_geom_hbond_angle_DHA
_geom_hbond_publ_flag
C3 H3B O2 . 0.96 2.40 2.827(3) 107 n
C7 H7 O2 3_556 0.93 2.55 3.426(3) 158 yes
C5 H5A O1 3_456 0.96 2.55 3.363(3) 142 yes
C7 H7 O1 5_656 0.93 2.59 2.920(3) 101 no
C12 H12A Cg 4_655 0.96 2.93 3.841(3) 160 n

loop_
_geom_torsion_atom_site_label_1
_geom_torsion_atom_site_label_2
_geom_torsion_atom_site_label_3
_geom_torsion_atom_site_label_4
_geom_torsion_site_symmetry_1
_geom_torsion
_geom_torsion_publ_flag
N1 Cu1 O1 C2 . 27.20(18) no
O2 Cu1 O1 C2 3_556 121.22(18) no
N1 Cu1 O1 C2 5_656 -152.80(18) no
O2 Cu1 O1 C2 7_545 -58.78(18) no
O1 Cu1 N1 N2 . -24.3(2) no
O1 Cu1 N1 C6 . 164.60(19) no
O2 Cu1 N1 N2 3_556 -122.5(2) no
O2 Cu1 N1 C6 3_556 66.36(19) no
O1 Cu1 N1 N2 5_656 155.7(2) no
O1 Cu1 N1 C6 5_656 -15.40(19) no
O2 Cu1 N1 N2 7_545 57.5(2) no
O2 Cu1 N1 C6 7_545 -113.64(19) no
Cu1 O1 C2 C1 . -18.0(3) no
Cu1 O1 C2 C3 . 163.26(16) no
Cu1 O2 C4 C1 3_456 125.40(19) no
Cu1 O2 C4 C5 3_456 -53.4(3) no
C12 O3 C9 C8 . 0.5(4) no
C12 O3 C9 C10 . -179.0(2) no
Cu1 N1 N2 C1 . 13.3(4) no
C6 N1 N2 C1 . -174.4(2) no
Cu1 N1 C6 C7 . -44.1(3) no
Cu1 N1 C6 C11 . 138.3(2) no
N2 N1 C6 C7 . 143.6(2) no
N2 N1 C6 C11 . -34.0(3) no
N1 N2 C1 C4 . -179.2(2) no
N1 N2 C1 C2 . 6.5(4) no
N2 C1 C2 O1 . -4.9(4) no
N2 C1 C2 C3 . 173.8(2) no
C4 C1 C2 O1 . -178.3(2) no
C2 C1 C4 O2 . 10.2(4) no
C2 C1 C4 C5 . -171.0(2) no
C4 C1 C2 C3 . 0.4(4) no
N2 C1 C4 O2 . -164.0(2) no
N2 C1 C4 C5 . 14.8(3) no
N1 C6 C7 C8 . -175.3(2) no
C11 C6 C7 C8 . 2.2(4) no
N1 C6 C11 C10 . 175.4(2) no
C7 C6 C11 C10 . -2.1(4) no
C6 C7 C8 C9 . -0.3(4) no
C7 C8 C9 C10 . -1.8(4) no
C7 C8 C9 O3 . 178.8(2) no
O3 C9 C10 C11 . -178.7(2) no
C8 C9 C10 C11 . 1.8(4) no
C9 C10 C11 C6 . 0.1(4) no
